data_7134167
loop_
_publ_author_name
'Oishi, Tatsushi'
'Uchikura, Tatsuhiro'
'Akiyama, Takahiko'

_publ_section_title
;
 Synthesis of Indole-Fused Benzodiazepine Derivatives by Photocatalyzed
 Cascade Reaction
;
_journal_name_full 'Chemical Communications'
_journal_paper_doi 10.1039/D4CC05755D
_journal_year 2025
_chemical_formula_moiety 'C23 H20 N2'
_chemical_formula_sum 'C23 H20 N2'
_chemical_formula_weight 324.41
_chemical_name_systematic 'reducted profuct'
_space_group_crystal_system monoclinic
_space_group_IT_number 14
_space_group_name_Hall '-P 2ybc'
_space_group_name_H-M_alt 'P 1 21/c 1'
_atom_sites_solution_hydrogens geom
_atom_sites_solution_primary dual
_audit_creation_date 2024-03-04
_audit_creation_method
;
Olex2 1.5
(compiled 2023.08.24 svn.re1ec1418 for OlexSys, GUI svn.r6817)
;
_audit_update_record
;
2024-09-13 deposited with the CCDC.	2025-01-13 downloaded from the CCDC.
;
_cell_angle_alpha 90
_cell_angle_beta 117.011(9)
_cell_angle_gamma 90
_cell_formula_units_Z 4
_cell_length_a 11.0423(8)
_cell_length_b 15.3916(10)
_cell_length_c 11.2723(8)
_cell_measurement_reflns_used 6424
_cell_measurement_temperature 100.00(10)
_cell_measurement_theta_max 30.6300
_cell_measurement_theta_min 2.1090
_cell_volume 1706.8(2)
_computing_cell_refinement 'CrysAlisPro 1.171.43.107a (Rigaku OD, 2024)'
_computing_data_collection 'CrysAlisPro 1.171.43.107a (Rigaku OD, 2024)'
_computing_data_reduction 'CrysAlisPro 1.171.43.107a (Rigaku OD, 2024)'
_computing_molecular_graphics 'Olex2 1.5 (Dolomanov et al., 2009)'
_computing_publication_material 'Olex2 1.5 (Dolomanov et al., 2009)'
_computing_structure_refinement 'SHELXL 2019/3 (Sheldrick, 2015)'
_computing_structure_solution 'SHELXT 2018/2 (Sheldrick, 2018)'
_diffrn_ambient_environment N~2~
_diffrn_ambient_temperature 100.00(10)
_diffrn_detector 'Hybrid Pixel Array Detector'
_diffrn_detector_area_resol_mean 10.0000
_diffrn_measured_fraction_theta_full 0.996
_diffrn_measured_fraction_theta_max 0.953
_diffrn_measurement_details
;
List of Runs (angles in degrees, time in seconds):

  # Type    Start    End  Width  t~exp~   \w     \q     \k     \f   Frames
#--------------------------------------------------------------------------
  1  \w     44.00  69.50   0.50  220.00    --   20.00  54.00-180.00   51
  2  \w    -64.00 -38.50   0.50  220.00    --   20.00  54.00 -90.00   51
  3  \w     -8.00  17.50   0.50  220.00    --   20.00  54.00 -90.00   51
  4  \w    -74.00 106.50   0.50  220.00    --   20.00  54.00  30.00  361
  5  \w    -71.00 -43.50   0.50  220.00    --   20.00  54.00 120.00   55
  6  \w     -9.00  22.50   0.50  220.00    --   20.00  54.00 120.00   63
  7  \w    -65.00 -28.50   0.50  220.00    --   20.00  54.00   0.00   73
  8  \w     13.00  39.50   0.50  220.00    --   20.00  54.00   0.00   53
  9  \w     84.00 108.50   0.50  220.00    --   20.00  54.00   0.00   49
 10  \w    -67.00  35.50   0.50  220.00    --   20.00  54.00 -60.00  205
 11  \w    -69.00 -42.50   0.50  220.00    --   20.00  54.00  90.00   53
 12  \w    -71.00 -58.50   0.50  220.00    --   20.00  54.00-180.00   25
;
_diffrn_measurement_device 'two-circle diffractometer'
_diffrn_measurement_device_type 'XtaLAB Mini II'
_diffrn_measurement_method '\w scans'
_diffrn_orient_matrix_type 'CrysAlisPro convention (1999,Acta A55,543-557)'
_diffrn_orient_matrix_UB_11 0.0530110000
_diffrn_orient_matrix_UB_12 -0.0276342000
_diffrn_orient_matrix_UB_13 0.0435532000
_diffrn_orient_matrix_UB_21 0.0401302000
_diffrn_orient_matrix_UB_22 0.0368796000
_diffrn_orient_matrix_UB_23 0.0317606000
_diffrn_orient_matrix_UB_31 -0.0279277000
_diffrn_orient_matrix_UB_32 0.0006697000
_diffrn_orient_matrix_UB_33 0.0455818000
_diffrn_radiation_monochromator graphite
_diffrn_radiation_probe x-ray
_diffrn_radiation_type 'Mo K\a'
_diffrn_radiation_wavelength 0.71073
_diffrn_reflns_av_R_equivalents 0.0285
_diffrn_reflns_av_unetI/netI 0.0410
_diffrn_reflns_Laue_measured_fraction_full 0.996
_diffrn_reflns_Laue_measured_fraction_max 0.953
_diffrn_reflns_limit_h_max 15
_diffrn_reflns_limit_h_min -15
_diffrn_reflns_limit_k_max 21
_diffrn_reflns_limit_k_min -21
_diffrn_reflns_limit_l_max 13
_diffrn_reflns_limit_l_min -16
_diffrn_reflns_number 16263
_diffrn_reflns_point_group_measured_fraction_full 0.996
_diffrn_reflns_point_group_measured_fraction_max 0.953
_diffrn_reflns_theta_full 25.242
_diffrn_reflns_theta_max 30.721
_diffrn_reflns_theta_min 2.070
_diffrn_source 'fine-focus sealed X-ray tube'
_diffrn_source_type 'Rigaku (Mo) X-ray Source'
_exptl_absorpt_coefficient_mu 0.074
_exptl_absorpt_correction_T_max 1.00000
_exptl_absorpt_correction_T_min 0.75455
_exptl_absorpt_correction_type multi-scan
_exptl_absorpt_process_details
;
CrysAlisPro 1.171.43.107a (Rigaku Oxford Diffraction, 2024)
Empirical absorption correction using spherical harmonics,
implemented in SCALE3 ABSPACK scaling algorithm.
;
_exptl_crystal_colour 'clear colourless'
_exptl_crystal_colour_lustre clear
_exptl_crystal_colour_primary colourless
_exptl_crystal_density_diffrn 1.262
_exptl_crystal_description plate
_exptl_crystal_F_000 688
_exptl_crystal_recrystallization_method 'recrystallization from hexane/AcOEt'
_exptl_crystal_size_max 0.11
_exptl_crystal_size_mid 0.09
_exptl_crystal_size_min 0.06
_refine_diff_density_max 0.686
_refine_diff_density_min -0.699
_refine_diff_density_rms 0.061
_refine_ls_extinction_method none
_refine_ls_goodness_of_fit_ref 1.035
_refine_ls_hydrogen_treatment constr
_refine_ls_matrix_type full
_refine_ls_number_parameters 227
_refine_ls_number_reflns 5054
_refine_ls_number_restraints 0
_refine_ls_restrained_S_all 1.035
_refine_ls_R_factor_all 0.0777
_refine_ls_R_factor_gt 0.0527
_refine_ls_shift/su_max 0.000
_refine_ls_shift/su_mean 0.000
_refine_ls_structure_factor_coef Fsqd
_refine_ls_weighting_details 'w=1/[\s^2^(Fo^2^)+(0.0825P)^2^+0.3402P] where P=(Fo^2^+2Fc^2^)/3'
_refine_ls_weighting_scheme calc
_refine_ls_wR_factor_gt 0.1359
_refine_ls_wR_factor_ref 0.1479
_reflns_Friedel_coverage 0.000
_reflns_number_gt 3645
_reflns_number_total 5054
_reflns_threshold_expression 'I > 2\s(I)'
_cod_data_source_file d4cc05755d2.cif
_cod_data_source_block to1024_2_auto
_cod_database_code 7134167
_shelx_shelxl_version_number 2019/3
_shelx_space_group_comment
;
The symmetry employed for this shelxl refinement is uniquely defined
by the following loop, which should always be used as a source of
symmetry information in preference to the above space-group names.
They are only intended as comments.
;
_olex2_refinement_description
;
1. Fixed Uiso
 At 1.2 times of:
  All C(H) groups, All C(H,H) groups, All N(H) groups
 At 1.5 times of:
  All C(H,H,H) groups
2.a Ternary CH refined with riding coordinates:
 C00B(H00B)
2.b Secondary CH2 refined with riding coordinates:
 C00D(H00A,H00D)
2.c Aromatic/amide H refined with riding coordinates:
 N002(H002), C007(H007), C00C(H00C), C00E(H00E), C00F(H00F), C00G(H00G),
 C00H(H00H), C00I(H00I), C00J(H00J), C00K(H00K), C00L(H00L), C00N(H00P),
 C00O(H00Q), C00P(H00R)
2.d Idealised Me refined as rotating group:
 C00M(H00M,H00N,H00O)
;
_olex2_exptl_crystal_mounting_method 'sample loop'
_olex2_submission_original_sample_id TO1024
_olex2_submission_special_instructions 'No special instructions were received'
_oxdiff_exptl_absorpt_empirical_details
;
Empirical correction (ABSPACK) includes:
- Absorption correction using spherical harmonics
- Frame scaling
;
_oxdiff_exptl_absorpt_empirical_full_max 1.297
_oxdiff_exptl_absorpt_empirical_full_min 0.796

loop_
_space_group_symop_operation_xyz
'x, y, z'
'-x, y+1/2, -z+1/2'
'-x, -y, -z'
'x, -y-1/2, z-1/2'

loop_
_atom_site_label
_atom_site_type_symbol
_atom_site_fract_x
_atom_site_fract_y
_atom_site_fract_z
_atom_site_U_iso_or_equiv
_atom_site_adp_type
_atom_site_occupancy
_atom_site_site_symmetry_order
_atom_site_calc_flag
_atom_site_refinement_flags_posn
_atom_site_refinement_flags_adp
_atom_site_refinement_flags_occupancy
_atom_site_disorder_assembly
_atom_site_disorder_group
N001 N 0.51960(10) 0.45913(8) 0.20388(11) 0.0188(2) Uani 1 1 d . . . . .
N002 N 0.45565(12) 0.28025(8) 0.16414(12) 0.0225(3) Uani 1 1 d . . . . .
H002 H 0.485928 0.242540 0.229997 0.027 Uiso 1 1 calc R U . . .
C003 C 0.73108(13) 0.51458(10) 0.30684(14) 0.0218(3) Uani 1 1 d . . . . .
C004 C 0.71977(13) 0.46437(10) 0.19549(14) 0.0225(3) Uani 1 1 d . . . . .
C005 C 0.35615(13) 0.34146(10) 0.15322(14) 0.0213(3) Uani 1 1 d . . . . .
C006 C 0.38741(12) 0.42994(10) 0.17561(13) 0.0191(3) Uani 1 1 d . . . . .
C007 C 0.58350(14) 0.54881(9) 0.41082(14) 0.0226(3) Uani 1 1 d . . . . .
H007 H 0.497574 0.546070 0.410858 0.027 Uiso 1 1 calc R U . . .
C008 C 0.59109(13) 0.43088(9) 0.13605(14) 0.0199(3) Uani 1 1 d . . . . .
C009 C 0.64596(13) 0.23379(9) 0.12395(13) 0.0196(3) Uani 1 1 d . . . . .
C00A C 0.60466(13) 0.51033(9) 0.31001(13) 0.0195(3) Uani 1 1 d . . . . .
C00B C 0.50929(13) 0.27904(9) 0.06589(13) 0.0204(3) Uani 1 1 d . . . . .
H00B H 0.444672 0.245590 -0.013887 0.025 Uiso 1 1 calc R U . . .
C00C C 0.29108(13) 0.48930(10) 0.17340(13) 0.0224(3) Uani 1 1 d . . . . .
H00C H 0.312609 0.549417 0.186321 0.027 Uiso 1 1 calc R U . . .
C00D C 0.52124(13) 0.37142(10) 0.02148(13) 0.0219(3) Uani 1 1 d . . . . .
H00A H 0.572288 0.369674 -0.031462 0.026 Uiso 1 1 calc R U . . .
H00D H 0.429152 0.394174 -0.036475 0.026 Uiso 1 1 calc R U . . .
C00E C 0.74271(14) 0.24810(10) 0.25500(14) 0.0242(3) Uani 1 1 d . . . . .
H00E H 0.719790 0.281494 0.312798 0.029 Uiso 1 1 calc R U . . .
C00F C 0.16357(13) 0.46057(11) 0.15230(14) 0.0266(3) Uani 1 1 d . . . . .
H00F H 0.097991 0.500858 0.151405 0.032 Uiso 1 1 calc R U . . .
C00G C 0.83840(14) 0.55982(11) 0.40856(15) 0.0272(3) Uani 1 1 d . . . . .
H00G H 0.923800 0.564727 0.407794 0.033 Uiso 1 1 calc R U . . .
C00H C 0.22725(14) 0.31455(11) 0.13239(15) 0.0276(3) Uani 1 1 d . . . . .
H00H H 0.203962 0.254733 0.117730 0.033 Uiso 1 1 calc R U . . .
C00I C 0.67981(14) 0.18215(10) 0.04255(14) 0.0238(3) Uani 1 1 d . . . . .
H00I H 0.613787 0.170782 -0.046332 0.029 Uiso 1 1 calc R U . . .
C00J C 0.80941(15) 0.14686(11) 0.08975(16) 0.0297(3) Uani 1 1 d . . . . .
H00J H 0.831259 0.111143 0.033438 0.036 Uiso 1 1 calc R U . . .
C00K C 0.87260(15) 0.21372(11) 0.30153(15) 0.0285(3) Uani 1 1 d . . . . .
H00K H 0.938563 0.224495 0.390645 0.034 Uiso 1 1 calc R U . . .
C00L C 0.69230(15) 0.59113(10) 0.51079(15) 0.0266(3) Uani 1 1 d . . . . .
H00L H 0.681543 0.616858 0.582036 0.032 Uiso 1 1 calc R U . . .
C00M C 0.83086(14) 0.44994(12) 0.15695(16) 0.0311(4) Uani 1 1 d . . . . .
H00M H 0.845664 0.503273 0.117836 0.047 Uiso 1 1 calc R U . . .
H00N H 0.805178 0.402749 0.091631 0.047 Uiso 1 1 calc R U . . .
H00O H 0.914708 0.434316 0.236069 0.047 Uiso 1 1 calc R U . . .
C00N C 0.90652(15) 0.16377(11) 0.21867(16) 0.0306(3) Uani 1 1 d . . . . .
H00P H 0.995949 0.141268 0.250236 0.037 Uiso 1 1 calc R U . . .
C00O C 0.13276(14) 0.37358(12) 0.13272(15) 0.0303(4) Uani 1 1 d . . . . .
H00Q H 0.045973 0.353787 0.119315 0.036 Uiso 1 1 calc R U . . .
C00P C 0.81863(15) 0.59691(11) 0.50924(15) 0.0288(3) Uani 1 1 d . . . . .
H00R H 0.891420 0.626930 0.578871 0.035 Uiso 1 1 calc R U . . .

loop_
_atom_site_aniso_label
_atom_site_aniso_U_11
_atom_site_aniso_U_22
_atom_site_aniso_U_33
_atom_site_aniso_U_23
_atom_site_aniso_U_13
_atom_site_aniso_U_12
N001 0.0141(5) 0.0211(6) 0.0231(5) 0.0009(4) 0.0100(4) 0.0017(4)
N002 0.0228(5) 0.0239(6) 0.0258(6) 0.0013(5) 0.0155(5) 0.0041(5)
C003 0.0167(6) 0.0216(7) 0.0262(6) 0.0089(5) 0.0089(5) 0.0027(5)
C004 0.0171(6) 0.0255(7) 0.0266(7) 0.0096(6) 0.0115(5) 0.0047(5)
C005 0.0169(6) 0.0269(8) 0.0220(6) -0.0042(5) 0.0106(5) -0.0002(5)
C006 0.0123(5) 0.0257(7) 0.0191(6) -0.0004(5) 0.0071(5) 0.0017(5)
C007 0.0214(6) 0.0206(7) 0.0249(6) 0.0031(5) 0.0096(5) 0.0023(5)
C008 0.0182(6) 0.0214(7) 0.0240(6) 0.0064(5) 0.0129(5) 0.0061(5)
C009 0.0215(6) 0.0184(7) 0.0219(6) 0.0014(5) 0.0124(5) 0.0019(5)
C00A 0.0156(5) 0.0189(7) 0.0219(6) 0.0041(5) 0.0066(5) 0.0011(5)
C00B 0.0187(6) 0.0240(7) 0.0207(6) -0.0021(5) 0.0108(5) 0.0019(5)
C00C 0.0171(6) 0.0281(8) 0.0211(6) -0.0010(5) 0.0079(5) 0.0044(5)
C00D 0.0202(6) 0.0264(8) 0.0209(6) 0.0043(5) 0.0108(5) 0.0059(5)
C00E 0.0259(7) 0.0252(8) 0.0217(6) 0.0007(5) 0.0111(6) 0.0049(6)
C00F 0.0147(6) 0.0398(9) 0.0244(6) -0.0068(6) 0.0082(5) 0.0049(6)
C00G 0.0175(6) 0.0275(8) 0.0314(7) 0.0107(6) 0.0066(5) -0.0015(5)
C00H 0.0211(6) 0.0330(9) 0.0315(7) -0.0143(6) 0.0145(6) -0.0085(6)
C00I 0.0249(6) 0.0261(8) 0.0233(6) -0.0009(6) 0.0133(5) 0.0021(6)
C00J 0.0314(7) 0.0292(8) 0.0344(8) 0.0000(6) 0.0200(7) 0.0091(6)
C00K 0.0254(7) 0.0303(9) 0.0250(7) 0.0049(6) 0.0071(6) 0.0057(6)
C00L 0.0279(7) 0.0219(8) 0.0241(7) 0.0026(6) 0.0068(6) 0.0010(6)
C00M 0.0180(6) 0.0473(10) 0.0309(7) 0.0103(7) 0.0135(6) 0.0053(6)
C00N 0.0256(7) 0.0309(9) 0.0353(8) 0.0076(7) 0.0138(6) 0.0115(6)
C00O 0.0149(6) 0.0476(10) 0.0294(7) -0.0160(7) 0.0109(5) -0.0058(6)
C00P 0.0239(7) 0.0256(8) 0.0269(7) 0.0056(6) 0.0028(6) -0.0037(6)

loop_
_atom_type_symbol
_atom_type_description
_atom_type_scat_dispersion_real
_atom_type_scat_dispersion_imag
_atom_type_scat_source
C C 0.0033 0.0016 'International Tables Vol C Tables 4.2.6.8 and 6.1.1.4'
H H 0.0000 0.0000 'International Tables Vol C Tables 4.2.6.8 and 6.1.1.4'
N N 0.0061 0.0033 'International Tables Vol C Tables 4.2.6.8 and 6.1.1.4'

loop_
_geom_angle_atom_site_label_1
_geom_angle_atom_site_label_2
_geom_angle_atom_site_label_3
_geom_angle
_geom_angle_site_symmetry_1
_geom_angle_site_symmetry_3
_geom_angle_publ_flag
C008 N001 C006 124.00(12) . . ?
C00A N001 C006 126.87(11) . . ?
C00A N001 C008 108.70(11) . . ?
C005 N002 H002 119.8 . . ?
C005 N002 C00B 120.40(12) . . ?
C00B N002 H002 119.8 . . ?
C00A C003 C004 107.66(12) . . ?
C00G C003 C004 133.62(13) . . ?
C00G C003 C00A 118.64(14) . . ?
C003 C004 C00M 125.46(13) . . ?
C008 C004 C003 106.91(12) . . ?
C008 C004 C00M 127.59(15) . . ?
C006 C005 N002 121.06(11) . . ?
C00H C005 N002 120.74(14) . . ?
C00H C005 C006 117.91(13) . . ?
C005 C006 N001 119.55(12) . . ?
C00C C006 N001 119.71(13) . . ?
C00C C006 C005 120.72(12) . . ?
C00A C007 H007 121.3 . . ?
C00L C007 H007 121.3 . . ?
C00L C007 C00A 117.42(13) . . ?
N001 C008 C00D 118.05(11) . . ?
C004 C008 N001 109.57(13) . . ?
C004 C008 C00D 132.36(13) . . ?
C00E C009 C00B 121.31(12) . . ?
C00I C009 C00B 119.50(12) . . ?
C00I C009 C00E 119.01(12) . . ?
N001 C00A C003 107.15(12) . . ?
N001 C00A C007 130.44(12) . . ?
C007 C00A C003 122.31(13) . . ?
N002 C00B C009 110.04(11) . . ?
N002 C00B H00B 108.4 . . ?
N002 C00B C00D 110.92(11) . . ?
C009 C00B H00B 108.4 . . ?
C009 C00B C00D 110.55(11) . . ?
C00D C00B H00B 108.4 . . ?
C006 C00C H00C 120.0 . . ?
C00F C00C C006 120.02(14) . . ?
C00F C00C H00C 120.0 . . ?
C008 C00D C00B 112.10(11) . . ?
C008 C00D H00A 109.2 . . ?
C008 C00D H00D 109.2 . . ?
C00B C00D H00A 109.2 . . ?
C00B C00D H00D 109.2 . . ?
H00A C00D H00D 107.9 . . ?
C009 C00E H00E 119.9 . . ?
C00K C00E C009 120.24(13) . . ?
C00K C00E H00E 119.9 . . ?
C00C C00F H00F 120.2 . . ?
C00O C00F C00C 119.69(13) . . ?
C00O C00F H00F 120.2 . . ?
C003 C00G H00G 120.4 . . ?
C00P C00G C003 119.29(13) . . ?
C00P C00G H00G 120.4 . . ?
C005 C00H H00H 119.4 . . ?
C00O C00H C005 121.12(15) . . ?
C00O C00H H00H 119.4 . . ?
C009 C00I H00I 119.7 . . ?
C009 C00I C00J 120.68(13) . . ?
C00J C00I H00I 119.7 . . ?
C00I C00J H00J 120.0 . . ?
C00N C00J C00I 120.02(14) . . ?
C00N C00J H00J 120.0 . . ?
C00E C00K H00K 119.8 . . ?
C00N C00K C00E 120.37(14) . . ?
C00N C00K H00K 119.8 . . ?
C007 C00L H00L 119.3 . . ?
C007 C00L C00P 121.33(15) . . ?
C00P C00L H00L 119.3 . . ?
C004 C00M H00M 109.5 . . ?
C004 C00M H00N 109.5 . . ?
C004 C00M H00O 109.5 . . ?
H00M C00M H00N 109.5 . . ?
H00M C00M H00O 109.5 . . ?
H00N C00M H00O 109.5 . . ?
C00J C00N C00K 119.63(14) . . ?
C00J C00N H00P 120.2 . . ?
C00K C00N H00P 120.2 . . ?
C00F C00O C00H 120.51(13) . . ?
C00F C00O H00Q 119.7 . . ?
C00H C00O H00Q 119.7 . . ?
C00G C00P C00L 120.99(14) . . ?
C00G C00P H00R 119.5 . . ?
C00L C00P H00R 119.5 . . ?

loop_
_geom_bond_atom_site_label_1
_geom_bond_atom_site_label_2
_geom_bond_distance
_geom_bond_site_symmetry_2
_geom_bond_publ_flag
N001 C006 1.4182(16) . ?
N001 C008 1.3946(16) . ?
N001 C00A 1.3834(18) . ?
N002 H002 0.8800 . ?
N002 C005 1.4095(17) . ?
N002 C00B 1.4744(16) . ?
C003 C004 1.430(2) . ?
C003 C00A 1.4141(18) . ?
C003 C00G 1.403(2) . ?
C004 C008 1.3671(19) . ?
C004 C00M 1.4923(19) . ?
C005 C006 1.400(2) . ?
C005 C00H 1.3961(18) . ?
C006 C00C 1.3938(18) . ?
C007 H007 0.9500 . ?
C007 C00A 1.392(2) . ?
C007 C00L 1.381(2) . ?
C008 C00D 1.482(2) . ?
C009 C00B 1.5144(18) . ?
C009 C00E 1.3923(19) . ?
C009 C00I 1.3874(19) . ?
C00B H00B 1.0000 . ?
C00B C00D 1.533(2) . ?
C00C H00C 0.9500 . ?
C00C C00F 1.3894(19) . ?
C00D H00A 0.9900 . ?
C00D H00D 0.9900 . ?
C00E H00E 0.9500 . ?
C00E C00K 1.389(2) . ?
C00F H00F 0.9500 . ?
C00F C00O 1.374(2) . ?
C00G H00G 0.9500 . ?
C00G C00P 1.374(2) . ?
C00H H00H 0.9500 . ?
C00H C00O 1.385(2) . ?
C00I H00I 0.9500 . ?
C00I C00J 1.391(2) . ?
C00J H00J 0.9500 . ?
C00J C00N 1.383(2) . ?
C00K H00K 0.9500 . ?
C00K C00N 1.386(2) . ?
C00L H00L 0.9500 . ?
C00L C00P 1.406(2) . ?
C00M H00M 0.9800 . ?
C00M H00N 0.9800 . ?
C00M H00O 0.9800 . ?
C00N H00P 0.9500 . ?
C00O H00Q 0.9500 . ?
C00P H00R 0.9500 . ?

loop_
_geom_torsion_atom_site_label_1
_geom_torsion_atom_site_label_2
_geom_torsion_atom_site_label_3
_geom_torsion_atom_site_label_4
_geom_torsion
_geom_torsion_site_symmetry_1
_geom_torsion_site_symmetry_2
_geom_torsion_site_symmetry_3
_geom_torsion_site_symmetry_4
_geom_torsion_publ_flag
N001 C006 C00C C00F -176.82(12) . . . . ?
N001 C008 C00D C00B -74.33(15) . . . . ?
N002 C005 C006 N001 2.86(19) . . . . ?
N002 C005 C006 C00C -175.68(12) . . . . ?
N002 C005 C00H C00O 174.50(14) . . . . ?
N002 C00B C00D C008 48.87(14) . . . . ?
C003 C004 C008 N001 1.06(15) . . . . ?
C003 C004 C008 C00D -176.98(14) . . . . ?
C003 C00G C00P C00L -0.8(2) . . . . ?
C004 C003 C00A N001 0.01(15) . . . . ?
C004 C003 C00A C007 176.61(13) . . . . ?
C004 C003 C00G C00P -174.84(15) . . . . ?
C004 C008 C00D C00B 103.58(17) . . . . ?
C005 N002 C00B C009 158.88(12) . . . . ?
C005 N002 C00B C00D 36.23(17) . . . . ?
C005 C006 C00C C00F 1.7(2) . . . . ?
C005 C00H C00O C00F 0.7(2) . . . . ?
C006 N001 C008 C004 -173.97(12) . . . . ?
C006 N001 C008 C00D 4.39(19) . . . . ?
C006 N001 C00A C003 173.27(12) . . . . ?
C006 N001 C00A C007 -3.0(2) . . . . ?
C006 C005 C00H C00O 0.5(2) . . . . ?
C006 C00C C00F C00O -0.5(2) . . . . ?
C007 C00L C00P C00G -0.6(2) . . . . ?
C008 N001 C006 C005 43.48(18) . . . . ?
C008 N001 C006 C00C -137.96(14) . . . . ?
C008 N001 C00A C003 0.64(15) . . . . ?
C008 N001 C00A C007 -175.59(14) . . . . ?
C009 C00B C00D C008 -73.47(14) . . . . ?
C009 C00E C00K C00N -1.0(2) . . . . ?
C009 C00I C00J C00N -0.6(2) . . . . ?
C00A N001 C006 C005 -128.10(15) . . . . ?
C00A N001 C006 C00C 50.46(19) . . . . ?
C00A N001 C008 C004 -1.08(16) . . . . ?
C00A N001 C008 C00D 177.28(12) . . . . ?
C00A C003 C004 C008 -0.65(15) . . . . ?
C00A C003 C004 C00M -178.69(14) . . . . ?
C00A C003 C00G C00P 1.3(2) . . . . ?
C00A C007 C00L C00P 1.5(2) . . . . ?
C00B N002 C005 C006 -69.09(18) . . . . ?
C00B N002 C005 C00H 117.12(15) . . . . ?
C00B C009 C00E C00K -172.70(14) . . . . ?
C00B C009 C00I C00J 173.58(14) . . . . ?
C00C C00F C00O C00H -0.7(2) . . . . ?
C00E C009 C00B N002 -41.56(18) . . . . ?
C00E C009 C00B C00D 81.30(16) . . . . ?
C00E C009 C00I C00J -1.6(2) . . . . ?
C00E C00K C00N C00J -1.2(3) . . . . ?
C00G C003 C004 C008 175.84(15) . . . . ?
C00G C003 C004 C00M -2.2(3) . . . . ?
C00G C003 C00A N001 -177.10(12) . . . . ?
C00G C003 C00A C007 -0.5(2) . . . . ?
C00H C005 C006 N001 176.82(12) . . . . ?
C00H C005 C006 C00C -1.7(2) . . . . ?
C00I C009 C00B N002 143.37(13) . . . . ?
C00I C009 C00B C00D -93.77(15) . . . . ?
C00I C009 C00E C00K 2.4(2) . . . . ?
C00I C00J C00N C00K 2.0(3) . . . . ?
C00L C007 C00A N001 174.84(14) . . . . ?
C00L C007 C00A C003 -0.9(2) . . . . ?
C00M C004 C008 N001 179.04(14) . . . . ?
C00M C004 C008 C00D 1.0(3) . . . . ?
